data_4033464
loop_
_publ_author_name
'Saavedra, Diana I.'
'Rencher, Benjamin D.'
'Kwon, Doo-Hyun'
'Smith, Stacey J.'
'Ess, Daniel H.'
'Andrus, Merritt B.'

_publ_section_title
;
 Synthesis and Computational Studies Demonstrate the Utility of an
 Intramolecular Styryl Diels-Alder Reaction and Di-t-butylhydroxytoluene
 Assisted [1,3]-Shift to Construct Anticancer dl-Deoxypodophyllotoxin.
;
_journal_issue 4
_journal_name_full 'The Journal of organic chemistry'
_journal_page_first 2018
_journal_page_last 2026
_journal_paper_doi 10.1021/acs.joc.7b02957
_journal_volume 83
_journal_year 2018
_chemical_formula_sum 'C22 H20 O7'
_chemical_formula_weight 396.38
_space_group_crystal_system monoclinic
_space_group_IT_number 9
_space_group_name_Hall 'C -2yc'
_space_group_name_H-M_alt 'C 1 c 1'
_symmetry_space_group_name_Hall 'C -2yc'
_symmetry_space_group_name_H-M 'C 1 c 1'
_atom_sites_solution_hydrogens geom
_atom_sites_solution_primary direct
_atom_sites_solution_secondary difmap
_audit_creation_method SHELXL-2014/7
_cell_angle_alpha 90
_cell_angle_beta 101.048(2)
_cell_angle_gamma 90
_cell_formula_units_Z 4
_cell_length_a 4.6806(2)
_cell_length_b 33.3839(11)
_cell_length_c 11.9303(4)
_cell_measurement_reflns_used 9807
_cell_measurement_temperature 100(2)
_cell_measurement_theta_max 68.27
_cell_measurement_theta_min 2.65
_cell_volume 1829.64(12)
_computing_cell_refinement 'Bruker SAINT'
_computing_data_collection 'Bruker APEX2'
_computing_data_reduction 'Bruker SAINT'
_computing_molecular_graphics 'Bruker SHELXTL'
_computing_publication_material 'Bruker SHELXTL'
_computing_structure_refinement 'SHELXL-2014/7 (Sheldrick, 2014)'
_computing_structure_solution 'SHELXS-97 (Sheldrick 2008)'
_diffrn_ambient_temperature 100(2)
_diffrn_measured_fraction_theta_full 1.000
_diffrn_measured_fraction_theta_max 0.999
_diffrn_measurement_device_type 'Bruker APEX-II CCD'
_diffrn_measurement_method '\f and \w scans'
_diffrn_radiation_type CuK\a
_diffrn_radiation_wavelength 1.54178
_diffrn_reflns_av_R_equivalents 0.0398
_diffrn_reflns_av_unetI/netI 0.0196
_diffrn_reflns_Laue_measured_fraction_full 1.000
_diffrn_reflns_Laue_measured_fraction_max 0.999
_diffrn_reflns_limit_h_max 5
_diffrn_reflns_limit_h_min -5
_diffrn_reflns_limit_k_max 40
_diffrn_reflns_limit_k_min -40
_diffrn_reflns_limit_l_max 14
_diffrn_reflns_limit_l_min -14
_diffrn_reflns_number 32497
_diffrn_reflns_point_group_measured_fraction_full 0.967
_diffrn_reflns_point_group_measured_fraction_max 0.965
_diffrn_reflns_theta_full 67.679
_diffrn_reflns_theta_max 68.262
_diffrn_reflns_theta_min 2.647
_diffrn_source 'Bruker-Nonius FR591 Cu rotating anode'
_exptl_absorpt_coefficient_mu 0.900
_exptl_absorpt_correction_T_max 0.7531
_exptl_absorpt_correction_T_min 0.6282
_exptl_absorpt_correction_type multi-scan
_exptl_absorpt_process_details 'SADABS (Sheldrick, 2009)'
_exptl_crystal_colour colourless
_exptl_crystal_density_diffrn 1.439
_exptl_crystal_density_method 'not measured'
_exptl_crystal_description plate
_exptl_crystal_F_000 832
_exptl_crystal_size_max 0.440
_exptl_crystal_size_mid 0.380
_exptl_crystal_size_min 0.060
_refine_diff_density_max 0.171
_refine_diff_density_min -0.164
_refine_diff_density_rms 0.036
_refine_ls_abs_structure_details
; 
 Flack x determined using 1527 quotients [(I+)-(I-)]/[(I+)+(I-)] 
 (Parsons, Flack and Wagner, Acta Cryst. B69 (2013) 249-259). 
;
_refine_ls_abs_structure_Flack 0.07(4)
_refine_ls_extinction_method none
_refine_ls_goodness_of_fit_ref 0.830
_refine_ls_hydrogen_treatment constr
_refine_ls_matrix_type full
_refine_ls_number_parameters 288
_refine_ls_number_reflns 3245
_refine_ls_number_restraints 449
_refine_ls_restrained_S_all 0.783
_refine_ls_R_factor_all 0.0263
_refine_ls_R_factor_gt 0.0261
_refine_ls_shift/su_max 0.021
_refine_ls_shift/su_mean 0.003
_refine_ls_structure_factor_coef Fsqd
_refine_ls_weighting_details 'w=1/[\s^2^(Fo^2^)+(0.1000P)^2^] where P=(Fo^2^+2Fc^2^)/3'
_refine_ls_weighting_scheme calc
_refine_ls_wR_factor_gt 0.0832
_refine_ls_wR_factor_ref 0.0836
_reflns_Friedel_coverage 0.919
_reflns_Friedel_fraction_full 0.934
_reflns_Friedel_fraction_max 0.929
_reflns_number_gt 3216
_reflns_number_total 3245
_reflns_threshold_expression 'I > 2\s(I)'
_cod_data_source_file jo7b02957_si_003.cif
_cod_data_source_block 16086
_cod_depositor_comments 'Adding full bibliography for 4033464--4033465.cif.'
_cod_database_code 4033464
_shelx_shelxl_version_number 2014/7
_shelx_space_group_comment
; 
The symmetry employed for this shelxl refinement is uniquely defined 
by the following loop, which should always be used as a source of 
symmetry information in preference to the above space-group names. 
They are only intended as comments. 
;
_shelx_estimated_absorpt_t_min 0.693
_shelx_estimated_absorpt_t_max 0.948

loop_
_space_group_symop_operation_xyz
'x, y, z'
'x, -y, z+1/2'
'x+1/2, y+1/2, z'
'x+1/2, -y+1/2, z+1/2'

loop_
_atom_site_label
_atom_site_type_symbol
_atom_site_fract_x
_atom_site_fract_y
_atom_site_fract_z
_atom_site_U_iso_or_equiv
_atom_site_adp_type
_atom_site_occupancy
_atom_site_site_symmetry_order
_atom_site_calc_flag
_atom_site_refinement_flags_posn
_atom_site_refinement_flags_adp
_atom_site_refinement_flags_occupancy
_atom_site_disorder_assembly
_atom_site_disorder_group
O1A O 0.7456(15) 0.49477(8) 0.5152(2) 0.0239(7) Uani 0.91(3) 1 d D U P A 1
C1A C 0.7979(11) 0.49720(14) 0.3991(4) 0.0213(8) Uani 0.91(3) 1 d D U P A 1
H1A1 H 0.7340 0.4723 0.3567 0.026 Uiso 0.91(3) 1 calc R U P A 1
H1A2 H 1.0077 0.5013 0.3996 0.026 Uiso 0.91(3) 1 calc R U P A 1
O1B O 0.820(10) 0.4965(10) 0.509(3) 0.0239(7) Uani 0.09(3) 1 d D U P A 2
C1B C 0.744(13) 0.4910(10) 0.386(3) 0.0213(8) Uani 0.09(3) 1 d D U P A 2
H1B1 H 0.5957 0.4698 0.3658 0.026 Uiso 0.09(3) 1 calc R U P A 2
H1B2 H 0.9178 0.4840 0.3537 0.026 Uiso 0.09(3) 1 calc R U P A 2
C2 C 0.6208(4) 0.53302(5) 0.34360(16) 0.0169(4) Uani 1 1 d D U . . .
H2 H 0.4285 0.5238 0.2995 0.020 Uiso 1 1 calc R U . A 1
C3 C 0.7748(4) 0.55848(5) 0.26857(17) 0.0185(4) Uani 1 1 d . U . . .
H3A H 0.9727 0.5654 0.3100 0.022 Uiso 1 1 calc R U . . .
H3B H 0.7931 0.5435 0.1987 0.022 Uiso 1 1 calc R U . . .
C4 C 0.5989(4) 0.59615(5) 0.23716(15) 0.0167(4) Uani 1 1 d . U . . .
C5 C 0.5586(4) 0.61210(6) 0.12826(17) 0.0195(4) Uani 1 1 d . U . . .
H5 H 0.6485 0.5993 0.0729 0.023 Uiso 1 1 calc R U . . .
C6 C 0.3901(5) 0.64640(6) 0.09674(16) 0.0202(4) Uani 1 1 d . U . . .
H6 H 0.3630 0.6572 0.0218 0.024 Uiso 1 1 calc R U . . .
C7 C 0.2666(5) 0.66341(5) 0.18058(17) 0.0182(4) Uani 1 1 d D U . . .
O2A O 0.0765(19) 0.6953(2) 0.1690(5) 0.0214(11) Uani 0.81(4) 1 d D U P B 1
C8A C 0.025(2) 0.7028(2) 0.2808(5) 0.0173(12) Uani 0.81(4) 1 d D U P B 1
H8A1 H -0.1864 0.7054 0.2789 0.021 Uiso 0.81(4) 1 calc R U P B 1
H8A2 H 0.1206 0.7282 0.3106 0.021 Uiso 0.81(4) 1 calc R U P B 1
O3A O 0.141(2) 0.67037(18) 0.3527(4) 0.0163(9) Uani 0.81(4) 1 d D U P B 1
O2B O 0.111(9) 0.6990(8) 0.176(2) 0.0214(11) Uani 0.19(4) 1 d D U P B 2
C8B C 0.095(7) 0.7084(7) 0.2916(18) 0.0173(12) Uani 0.19(4) 1 d D U P B 2
H8B1 H -0.1084 0.7145 0.2979 0.021 Uiso 0.19(4) 1 calc R U P B 2
H8B2 H 0.2171 0.7321 0.3178 0.021 Uiso 0.19(4) 1 calc R U P B 2
O3B O 0.198(6) 0.6742(6) 0.3600(17) 0.0163(9) Uani 0.19(4) 1 d D U P B 2
C9 C 0.3076(4) 0.64851(5) 0.29105(15) 0.0144(4) Uani 1 1 d D U . . .
C10 C 0.4746(4) 0.61463(5) 0.32407(16) 0.0150(4) Uani 1 1 d . U . . .
C11 C 0.5179(4) 0.59662(5) 0.44041(15) 0.0147(4) Uani 1 1 d . U . . .
C12 C 0.5781(4) 0.55693(6) 0.44716(15) 0.0167(4) Uani 1 1 d D U . . .
C13A C 0.6479(8) 0.53071(12) 0.5489(3) 0.0203(5) Uani 0.91(3) 1 d D U P A 1
O4A O 0.6293(12) 0.53534(13) 0.6471(3) 0.0279(7) Uani 0.91(3) 1 d D U P A 1
C13B C 0.656(8) 0.5267(10) 0.542(3) 0.0203(5) Uani 0.09(3) 1 d D U P A 2
O4B O 0.580(11) 0.5297(14) 0.633(3) 0.0279(7) Uani 0.09(3) 1 d D U P A 2
C14 C 0.5112(4) 0.62337(5) 0.53986(15) 0.0140(4) Uani 1 1 d . U . . .
C15 C 0.6751(4) 0.65856(5) 0.54733(15) 0.0140(3) Uani 1 1 d . U . . .
H15 H 0.7766 0.6655 0.4883 0.017 Uiso 1 1 calc R U . . .
C16 C 0.6886(4) 0.68339(5) 0.64194(15) 0.0143(4) Uani 1 1 d . U . . .
C17 C 0.5421(4) 0.67298(5) 0.72939(16) 0.0142(4) Uani 1 1 d . U . . .
C18 C 0.3809(4) 0.63754(6) 0.72192(16) 0.0147(3) Uani 1 1 d . U . . .
C19 C 0.3593(4) 0.61314(5) 0.62548(16) 0.0158(4) Uani 1 1 d . U . . .
H19 H 0.2418 0.5897 0.6183 0.019 Uiso 1 1 calc R U . . .
O5 O 0.8392(3) 0.71855(4) 0.65863(11) 0.0188(3) Uani 1 1 d . U . . .
C20 C 0.9675(5) 0.73278(6) 0.56717(17) 0.0205(4) Uani 1 1 d . U . . .
H20A H 1.1116 0.7133 0.5514 0.031 Uiso 1 1 calc R U . . .
H20B H 1.0632 0.7585 0.5884 0.031 Uiso 1 1 calc R U . . .
H20C H 0.8160 0.7363 0.4988 0.031 Uiso 1 1 calc R U . . .
O6 O 0.5510(3) 0.69787(4) 0.82228(12) 0.0160(3) Uani 1 1 d . U . . .
C21 C 0.8205(5) 0.69391(6) 0.90326(16) 0.0200(4) Uani 1 1 d . U . . .
H21A H 0.8299 0.6673 0.9386 0.030 Uiso 1 1 calc R U . . .
H21B H 0.8304 0.7145 0.9624 0.030 Uiso 1 1 calc R U . . .
H21C H 0.9844 0.6972 0.8638 0.030 Uiso 1 1 calc R U . . .
O7 O 0.2596(3) 0.62932(4) 0.81412(12) 0.0191(3) Uani 1 1 d . U . . .
C22 C 0.1056(5) 0.59254(6) 0.81333(18) 0.0225(4) Uani 1 1 d . U . . .
H22A H -0.0644 0.5928 0.7509 0.034 Uiso 1 1 calc R U . . .
H22B H 0.0414 0.5892 0.8863 0.034 Uiso 1 1 calc R U . . .
H22C H 0.2336 0.5703 0.8022 0.034 Uiso 1 1 calc R U . . .

loop_
_atom_site_aniso_label
_atom_site_aniso_U_11
_atom_site_aniso_U_22
_atom_site_aniso_U_33
_atom_site_aniso_U_23
_atom_site_aniso_U_13
_atom_site_aniso_U_12
O1A 0.0411(19) 0.0158(7) 0.0164(7) 0.0020(6) 0.0096(9) 0.0078(10)
C1A 0.0300(17) 0.0152(13) 0.0176(12) -0.0029(10) 0.0016(11) 0.0031(11)
O1B 0.0411(19) 0.0158(7) 0.0164(7) 0.0020(6) 0.0096(9) 0.0078(10)
C1B 0.0300(17) 0.0152(13) 0.0176(12) -0.0029(10) 0.0016(11) 0.0031(11)
C2 0.0208(8) 0.0151(8) 0.0147(8) -0.0016(7) 0.0027(7) 0.0015(6)
C3 0.0211(8) 0.0159(8) 0.0188(8) -0.0026(6) 0.0050(7) 0.0014(7)
C4 0.0185(8) 0.0155(8) 0.0165(8) -0.0025(6) 0.0046(7) -0.0025(6)
C5 0.0232(8) 0.0240(10) 0.0126(8) -0.0038(7) 0.0065(7) -0.0017(7)
C6 0.0276(9) 0.0224(9) 0.0112(8) 0.0010(6) 0.0056(7) -0.0036(7)
C7 0.0217(9) 0.0146(8) 0.0179(8) 0.0010(6) 0.0032(7) -0.0018(7)
O2A 0.032(2) 0.0180(14) 0.0130(10) 0.0024(9) 0.0020(11) 0.0049(16)
C8A 0.020(3) 0.0164(16) 0.0142(13) -0.0004(11) 0.0009(16) 0.0029(18)
O3A 0.020(2) 0.0161(11) 0.0132(9) -0.0004(7) 0.0038(12) 0.0041(13)
O2B 0.032(2) 0.0180(14) 0.0130(10) 0.0024(9) 0.0020(11) 0.0049(16)
C8B 0.020(3) 0.0164(16) 0.0142(13) -0.0004(11) 0.0009(16) 0.0029(18)
O3B 0.020(2) 0.0161(11) 0.0132(9) -0.0004(7) 0.0038(12) 0.0041(13)
C9 0.0185(8) 0.0133(8) 0.0118(8) -0.0030(6) 0.0040(7) -0.0021(6)
C10 0.0175(8) 0.0130(8) 0.0143(9) -0.0019(6) 0.0027(6) -0.0026(6)
C11 0.0162(8) 0.0146(9) 0.0134(8) 0.0001(6) 0.0028(6) -0.0012(6)
C12 0.0191(8) 0.0169(8) 0.0146(8) -0.0011(7) 0.0041(7) 0.0006(6)
C13A 0.0304(9) 0.0131(11) 0.0168(10) -0.0011(8) 0.0034(8) 0.0023(8)
O4A 0.0536(19) 0.0150(13) 0.0147(10) -0.0005(8) 0.0052(11) 0.0059(10)
C13B 0.0304(9) 0.0131(11) 0.0168(10) -0.0011(8) 0.0034(8) 0.0023(8)
O4B 0.0536(19) 0.0150(13) 0.0147(10) -0.0005(8) 0.0052(11) 0.0059(10)
C14 0.0162(8) 0.0144(8) 0.0109(8) 0.0017(6) 0.0009(6) 0.0039(6)
C15 0.0171(8) 0.0136(8) 0.0111(7) -0.0003(6) 0.0025(6) 0.0016(6)
C16 0.0170(8) 0.0106(8) 0.0150(8) 0.0009(6) 0.0026(7) 0.0007(6)
C17 0.0153(8) 0.0150(8) 0.0126(8) -0.0027(6) 0.0032(6) 0.0002(6)
C18 0.0144(7) 0.0159(8) 0.0143(8) 0.0009(6) 0.0041(7) 0.0006(6)
C19 0.0158(7) 0.0148(8) 0.0162(9) 0.0000(6) 0.0019(7) -0.0002(6)
O5 0.0280(7) 0.0160(6) 0.0146(6) -0.0030(5) 0.0091(5) -0.0076(5)
C20 0.0259(9) 0.0204(9) 0.0174(8) -0.0006(7) 0.0092(7) -0.0049(7)
O6 0.0182(6) 0.0166(6) 0.0137(6) -0.0048(4) 0.0041(5) 0.0010(4)
C21 0.0225(9) 0.0256(9) 0.0118(8) -0.0026(7) 0.0029(7) 0.0007(7)
O7 0.0256(7) 0.0182(6) 0.0159(6) -0.0026(5) 0.0097(5) -0.0049(5)
C22 0.0273(9) 0.0182(9) 0.0244(9) -0.0011(7) 0.0111(8) -0.0057(7)

loop_
_atom_type_symbol
_atom_type_description
_atom_type_scat_dispersion_real
_atom_type_scat_dispersion_imag
_atom_type_scat_source
C C 0.0181 0.0091 'International Tables Vol C Tables 4.2.6.8 and 6.1.1.4'
H H 0.0000 0.0000 'International Tables Vol C Tables 4.2.6.8 and 6.1.1.4'
O O 0.0492 0.0322 'International Tables Vol C Tables 4.2.6.8 and 6.1.1.4'

loop_
_geom_angle_atom_site_label_1
_geom_angle_atom_site_label_2
_geom_angle_atom_site_label_3
_geom_angle
C13A O1A C1A 110.9(3)
O1A C1A C2 106.2(2)
O1A C1A H1A1 110.5
C2 C1A H1A1 110.5
O1A C1A H1A2 110.5
C2 C1A H1A2 110.5
H1A1 C1A H1A2 108.7
C13B O1B C1B 110(3)
O1B C1B C2 103(2)
O1B C1B H1B1 111.3
C2 C1B H1B1 111.3
O1B C1B H1B2 111.3
C2 C1B H1B2 111.3
H1B1 C1B H1B2 109.2
C3 C2 C12 109.78(14)
C3 C2 C1A 114.5(2)
C12 C2 C1A 101.8(2)
C3 C2 C1B 120(2)
C12 C2 C1B 107.9(13)
C3 C2 H2 110.2
C12 C2 H2 110.2
C1A C2 H2 110.2
C4 C3 C2 108.38(14)
C4 C3 H3A 110.0
C2 C3 H3A 110.0
C4 C3 H3B 110.0
C2 C3 H3B 110.0
H3A C3 H3B 108.4
C5 C4 C10 121.09(16)
C5 C4 C3 121.54(16)
C10 C4 C3 117.36(15)
C4 C5 C6 122.37(17)
C4 C5 H5 118.8
C6 C5 H5 118.8
C7 C6 C5 115.93(16)
C7 C6 H6 122.0
C5 C6 H6 122.0
C6 C7 O2A 127.0(3)
C6 C7 C9 122.96(17)
O2A C7 C9 110.0(3)
C6 C7 O2B 128.1(11)
C9 C7 O2B 108.7(11)
C7 O2A C8A 105.3(4)
O2A C8A O3A 108.6(3)
O2A C8A H8A1 110.0
O3A C8A H8A1 110.0
O2A C8A H8A2 110.0
O3A C8A H8A2 110.0
H8A1 C8A H8A2 108.4
C9 O3A C8A 105.6(3)
C7 O2B C8B 105.8(16)
O2B C8B O3B 107.5(16)
O2B C8B H8B1 110.2
O3B C8B H8B1 110.2
O2B C8B H8B2 110.2
O3B C8B H8B2 110.2
H8B1 C8B H8B2 108.5
C9 O3B C8B 106.5(14)
O3B C9 C7 110.5(9)
O3A C9 C7 109.1(2)
O3B C9 C10 126.9(9)
O3A C9 C10 128.7(2)
C7 C9 C10 121.97(17)
C9 C10 C4 115.65(16)
C9 C10 C11 124.16(17)
C4 C10 C11 120.14(15)
C12 C11 C14 125.11(16)
C12 C11 C10 116.09(16)
C14 C11 C10 118.68(15)
C11 C12 C13A 129.6(2)
C11 C12 C13B 135.9(15)
C11 C12 C2 121.69(16)
C13A C12 C2 108.3(2)
C13B C12 C2 101.9(15)
O4A C13A O1A 119.3(3)
O4A C13A C12 132.6(3)
O1A C13A C12 108.0(2)
O4B C13B O1B 127(3)
O4B C13B C12 123(3)
O1B C13B C12 110(3)
C19 C14 C15 120.69(16)
C19 C14 C11 121.88(16)
C15 C14 C11 117.37(16)
C16 C15 C14 119.45(16)
C16 C15 H15 120.3
C14 C15 H15 120.3
O5 C16 C15 124.94(16)
O5 C16 C17 114.76(15)
C15 C16 C17 120.30(17)
O6 C17 C18 119.63(17)
O6 C17 C16 120.40(16)
C18 C17 C16 119.96(16)
O7 C18 C17 115.07(16)
O7 C18 C19 124.97(16)
C17 C18 C19 119.95(17)
C14 C19 C18 119.59(16)
C14 C19 H19 120.2
C18 C19 H19 120.2
C16 O5 C20 117.21(14)
O5 C20 H20A 109.5
O5 C20 H20B 109.5
H20A C20 H20B 109.5
O5 C20 H20C 109.5
H20A C20 H20C 109.5
H20B C20 H20C 109.5
C17 O6 C21 111.81(13)
O6 C21 H21A 109.5
O6 C21 H21B 109.5
H21A C21 H21B 109.5
O6 C21 H21C 109.5
H21A C21 H21C 109.5
H21B C21 H21C 109.5
C18 O7 C22 117.30(14)
O7 C22 H22A 109.5
O7 C22 H22B 109.5
H22A C22 H22B 109.5
O7 C22 H22C 109.5
H22A C22 H22C 109.5
H22B C22 H22C 109.5

loop_
_geom_bond_atom_site_label_1
_geom_bond_atom_site_label_2
_geom_bond_distance
O1A C13A 1.372(3)
O1A C1A 1.454(4)
C1A C2 1.531(3)
C1A H1A1 0.9900
C1A H1A2 0.9900
O1B C13B 1.37(3)
O1B C1B 1.45(3)
C1B C2 1.57(2)
C1B H1B1 0.9900
C1B H1B2 0.9900
C2 C3 1.514(3)
C2 C12 1.516(2)
C2 H2 1.0000
C3 C4 1.511(2)
C3 H3A 0.9900
C3 H3B 0.9900
C4 C5 1.383(3)
C4 C10 1.423(3)
C5 C6 1.400(3)
C5 H5 0.9500
C6 C7 1.371(3)
C6 H6 0.9500
C7 O2A 1.379(5)
C7 C9 1.387(3)
C7 O2B 1.39(2)
O2A C8A 1.422(5)
C8A O3A 1.423(5)
C8A H8A1 0.9900
C8A H8A2 0.9900
O3A C9 1.380(4)
O2B C8B 1.43(2)
C8B O3B 1.43(2)
C8B H8B1 0.9900
C8B H8B2 0.9900
O3B C9 1.354(17)
C9 C10 1.389(2)
C10 C11 1.490(2)
C11 C12 1.354(3)
C11 C14 1.490(2)
C12 C13A 1.481(3)
C12 C13B 1.51(3)
C13A O4A 1.201(3)
C13B O4B 1.21(3)
C14 C19 1.394(3)
C14 C15 1.397(2)
C15 C16 1.392(2)
C15 H15 0.9500
C16 O5 1.364(2)
C16 C17 1.398(3)
C17 O6 1.379(2)
C17 C18 1.397(2)
C18 O7 1.359(2)
C18 C19 1.398(3)
C19 H19 0.9500
O5 C20 1.424(2)
C20 H20A 0.9800
C20 H20B 0.9800
C20 H20C 0.9800
O6 C21 1.440(2)
C21 H21A 0.9800
C21 H21B 0.9800
C21 H21C 0.9800
O7 C22 1.423(2)
C22 H22A 0.9800
C22 H22B 0.9800
C22 H22C 0.9800
